data_7208878
loop_
_publ_author_name
'Huang, Sheng-Li'
'Zhang, Long'
'Lin, Yue-Jian'
'Jin, Guo-Xin'

_publ_section_title
;
 Discrepant gas adsorption in isostructural heterometallic coordination
 polymers: strong dependence of metal identity
;
_journal_issue 1
_journal_name_full CrystEngComm
_journal_page_first 78
_journal_paper_doi 10.1039/c2ce26072g
_journal_volume 15
_journal_year 2013
_chemical_formula_sum 'C41 H65 Co N11 Ni2 O16'
_chemical_formula_weight 1144.39
_chemical_name_systematic
;
?
;
_space_group_IT_number 2
_symmetry_cell_setting triclinic
_symmetry_space_group_name_Hall '-P 1'
_symmetry_space_group_name_H-M 'P -1'
_atom_sites_solution_hydrogens geom
_atom_sites_solution_primary direct
_atom_sites_solution_secondary difmap
_audit_creation_method SHELXL-97
_cell_angle_alpha 94.3510(10)
_cell_angle_beta 91.2180(10)
_cell_angle_gamma 113.6270(10)
_cell_formula_units_Z 2
_cell_length_a 11.4952(9)
_cell_length_b 11.5504(8)
_cell_length_c 21.6426(16)
_cell_measurement_reflns_used 5592
_cell_measurement_temperature 173(2)
_cell_measurement_theta_max 27.52
_cell_measurement_theta_min 2.20
_cell_volume 2620.9(3)
_computing_cell_refinement 'Bruker SAINT'
_computing_data_collection 'Bruker APEX2'
_computing_data_reduction 'Bruker SAINT'
_computing_molecular_graphics 'Bruker SHELXTL'
_computing_publication_material 'Bruker SHELXTL'
_computing_structure_refinement 'SHELXL-97 (Sheldrick, 1997)'
_computing_structure_solution 'SHELXS-97 (Sheldrick, 1990)'
_diffrn_ambient_temperature 173(2)
_diffrn_measured_fraction_theta_full 0.984
_diffrn_measured_fraction_theta_max 0.984
_diffrn_measurement_device_type 'Bruker APEX-II CCD'
_diffrn_measurement_method '\f and \w scans'
_diffrn_radiation_monochromator graphite
_diffrn_radiation_source 'fine-focus sealed tube'
_diffrn_radiation_type MoK\a
_diffrn_radiation_wavelength 0.71073
_diffrn_reflns_av_R_equivalents 0.0276
_diffrn_reflns_av_sigmaI/netI 0.0580
_diffrn_reflns_limit_h_max 14
_diffrn_reflns_limit_h_min -14
_diffrn_reflns_limit_k_max 14
_diffrn_reflns_limit_k_min -14
_diffrn_reflns_limit_l_max 28
_diffrn_reflns_limit_l_min -28
_diffrn_reflns_number 19400
_diffrn_reflns_theta_full 27.54
_diffrn_reflns_theta_max 27.54
_diffrn_reflns_theta_min 0.95
_diffrn_standards_decay_% 3.70
_exptl_absorpt_coefficient_mu 1.099
_exptl_absorpt_correction_T_max 0.9370
_exptl_absorpt_correction_T_min 0.8795
_exptl_absorpt_correction_type multi-scan
_exptl_absorpt_process_details sadabs
_exptl_crystal_colour yellow
_exptl_crystal_density_diffrn 1.450
_exptl_crystal_density_method 'not measured'
_exptl_crystal_description prism
_exptl_crystal_F_000 1198
_exptl_crystal_size_max 0.12
_exptl_crystal_size_mid 0.08
_exptl_crystal_size_min 0.06
_platon_squeeze_details
;
;
_refine_diff_density_max 0.774
_refine_diff_density_min -0.734
_refine_diff_density_rms 0.179
_refine_ls_extinction_method none
_refine_ls_goodness_of_fit_ref 0.995
_refine_ls_hydrogen_treatment mixed
_refine_ls_matrix_type full
_refine_ls_number_parameters 681
_refine_ls_number_reflns 11891
_refine_ls_number_restraints 7
_refine_ls_restrained_S_all 0.995
_refine_ls_R_factor_all 0.0772
_refine_ls_R_factor_gt 0.0519
_refine_ls_shift/su_max 0.007
_refine_ls_shift/su_mean 0.000
_refine_ls_structure_factor_coef Fsqd
_refine_ls_weighting_details 'calc w=1/[\s^2^(Fo^2^)+(0.1380P)^2^+0.0000P] where P=(Fo^2^+2Fc^2^)/3'
_refine_ls_weighting_scheme calc
_refine_ls_wR_factor_gt 0.1633
_refine_ls_wR_factor_ref 0.1947
_reflns_number_gt 8546
_reflns_number_total 11891
_reflns_threshold_expression >2sigma(I)
_cod_data_source_file c2ce26072g.txt
_cod_data_source_block mo_01119a
_cod_depositor_comments
;
The following automatic conversions were performed:

'_symmetry_cell_setting' value 'Triclinic' changed to 'triclinic'
according to /home/saulius/struct/CIF-dictionaries/cif_core.dic
dictionary named 'cif_core.dic' version 2.4.2 from 2011-04-26.

Automatic conversion script
Id: cif_fix_values 1891 2012-01-12 08:04:46Z andrius 
;
_cod_original_sg_symbol_H-M P-1
_cod_database_code 7208878

loop_
_symmetry_equiv_pos_as_xyz
'x, y, z'
'-x, -y, -z'

loop_
_atom_site_label
_atom_site_type_symbol
_atom_site_fract_x
_atom_site_fract_y
_atom_site_fract_z
_atom_site_U_iso_or_equiv
_atom_site_adp_type
_atom_site_occupancy
_atom_site_symmetry_multiplicity
_atom_site_calc_flag
_atom_site_refinement_flags
Ni1 Ni 0.18614(4) 0.25702(4) 0.75661(2) 0.01866(14) Uani 1 1 d .
Ni2 Ni 0.5000 1.0000 0.5000 0.01567(16) Uani 1 2 d S
Ni3 Ni 0.5000 1.0000 0.0000 0.02270(18) Uani 1 2 d SD
Co1 Co -0.08381(4) 0.54514(5) 0.73211(2) 0.01541(14) Uani 1 1 d .
N1 N 0.1716(3) 0.2210(3) 0.84909(17) 0.0244(7) Uani 1 1 d D
H1 H 0.236(4) 0.205(5) 0.861(2) 0.042(15) Uiso 1 1 d D
N2 N 0.2569(3) 0.4466(3) 0.79051(19) 0.0278(8) Uani 1 1 d .
H2 H 0.206(5) 0.485(5) 0.789(2) 0.029(13) Uiso 1 1 d .
N3 N 0.1946(3) 0.2909(3) 0.66428(18) 0.0268(8) Uani 1 1 d .
H3 H 0.114(4) 0.308(4) 0.654(2) 0.021(11) Uiso 1 1 d .
N4 N 0.1157(3) 0.0660(3) 0.72367(17) 0.0221(7) Uani 1 1 d .
H4 H 0.178(5) 0.039(5) 0.721(2) 0.037(14) Uiso 1 1 d .
N5 N 0.3993(3) 0.8209(3) 0.45548(15) 0.0200(7) Uani 1 1 d D
H5 H 0.332(3) 0.776(4) 0.4801(19) 0.024 Uiso 1 1 d D
N6 N 0.3665(3) 1.0698(3) 0.47620(15) 0.0201(7) Uani 1 1 d .
H6 H 0.300(5) 1.040(5) 0.502(2) 0.036(14) Uiso 1 1 d .
N7 N 0.3344(4) 1.0262(4) 0.00935(18) 0.0304(8) Uani 1 1 d .
H7 H 0.345(5) 1.067(5) 0.045(2) 0.024(12) Uiso 1 1 d .
N8 N 0.4486(4) 0.8547(4) 0.05621(18) 0.0341(9) Uani 1 1 d D
H8 H 0.446(5) 0.894(3) 0.0955(9) 0.046(16) Uiso 1 1 d D
N9 N -0.2037(3) 0.6420(3) 0.73407(15) 0.0167(6) Uani 1 1 d .
N10 N -0.2323(3) 0.3732(3) 0.75299(15) 0.0168(6) Uani 1 1 d .
N11 N 0.0899(3) 0.6949(3) 0.71427(15) 0.0168(6) Uani 1 1 d .
O1 O -0.1435(3) 0.5234(3) 0.63932(13) 0.0221(6) Uani 1 1 d .
O2 O -0.2460(3) 0.5902(3) 0.57068(14) 0.0314(7) Uani 1 1 d .
O3 O -0.3198(5) 0.7939(5) 0.88820(17) 0.0627(14) Uani 1 1 d .
O4 O -0.4208(3) 0.8758(3) 0.82969(14) 0.0306(7) Uani 1 1 d .
O5 O 0.0109(3) 0.4256(3) 0.73264(14) 0.0240(6) Uani 1 1 d .
O6 O -0.0077(2) 0.2350(3) 0.75538(14) 0.0231(6) Uani 1 1 d .
O7 O -0.6231(3) 0.2728(3) 0.75599(15) 0.0253(6) Uani 1 1 d .
O8 O -0.6421(3) 0.1097(3) 0.81127(16) 0.0312(7) Uani 1 1 d .
O9 O -0.0053(3) 0.6171(3) 0.82122(13) 0.0253(6) Uani 1 1 d .
O10 O 0.1838(3) 0.7090(3) 0.87242(13) 0.0314(7) Uani 1 1 d .
O11 O 0.4098(2) 0.9365(3) 0.58463(12) 0.0211(6) Uani 1 1 d .
O12 O 0.2054(3) 0.8830(3) 0.55623(14) 0.0357(8) Uani 1 1 d .
O13 O 0.5775(3) 1.1313(3) 0.08008(14) 0.0368(8) Uani 1 1 d D
H13 H 0.663(3) 1.169(4) 0.101(2) 0.019(11) Uiso 1 1 d D
H13' H 0.527(3) 1.130(4) 0.1070(12) 0.028 Uiso 1 1 d D
C1 C 0.1860(5) 0.3403(5) 0.8844(2) 0.0358(11) Uani 1 1 d .
H1A H 0.2099 0.3390 0.9285 0.043 Uiso 1 1 calc R
H1B H 0.1046 0.3505 0.8824 0.043 Uiso 1 1 calc R
C2 C 0.2879(4) 0.4490(4) 0.8569(2) 0.0358(11) Uani 1 1 d .
H2A H 0.2950 0.5304 0.8787 0.043 Uiso 1 1 calc R
H2B H 0.3708 0.4427 0.8625 0.043 Uiso 1 1 calc R
C3 C 0.3588(4) 0.5345(4) 0.7556(3) 0.0366(11) Uani 1 1 d .
H3A H 0.4351 0.5152 0.7593 0.044 Uiso 1 1 calc R
H3B H 0.3820 0.6225 0.7740 0.044 Uiso 1 1 calc R
C4 C 0.3179(4) 0.5244(4) 0.6866(3) 0.0388(12) Uani 1 1 d .
H4A H 0.2342 0.5299 0.6836 0.047 Uiso 1 1 calc R
H4B H 0.3798 0.5981 0.6676 0.047 Uiso 1 1 calc R
C5 C 0.3077(4) 0.4029(5) 0.6488(3) 0.0377(12) Uani 1 1 d .
H5A H 0.3018 0.4132 0.6040 0.045 Uiso 1 1 calc R
H5B H 0.3855 0.3884 0.6574 0.045 Uiso 1 1 calc R
C6 C 0.1829(5) 0.1721(5) 0.6289(2) 0.0368(11) Uani 1 1 d .
H6A H 0.2651 0.1634 0.6313 0.044 Uiso 1 1 calc R
H6B H 0.1591 0.1728 0.5848 0.044 Uiso 1 1 calc R
C7 C 0.0824(4) 0.0637(4) 0.6565(2) 0.0323(10) Uani 1 1 d .
H7A H -0.0006 0.0701 0.6516 0.039 Uiso 1 1 calc R
H7B H 0.0748 -0.0175 0.6344 0.039 Uiso 1 1 calc R
C8 C 0.0111(4) -0.0215(4) 0.7573(2) 0.0268(9) Uani 1 1 d .
H8A H -0.0111 -0.1096 0.7393 0.032 Uiso 1 1 calc R
H8B H -0.0648 -0.0022 0.7516 0.032 Uiso 1 1 calc R
C9 C 0.0456(4) -0.0116(4) 0.8264(2) 0.0315(10) Uani 1 1 d .
H9A H -0.0202 -0.0838 0.8446 0.038 Uiso 1 1 calc R
H9B H 0.1271 -0.0212 0.8313 0.038 Uiso 1 1 calc R
C10 C 0.0587(4) 0.1100(4) 0.8636(2) 0.0296(10) Uani 1 1 d .
H10A H -0.0183 0.1258 0.8551 0.036 Uiso 1 1 calc R
H10B H 0.0640 0.0992 0.9084 0.036 Uiso 1 1 calc R
C11 C 0.4899(4) 0.7624(4) 0.4495(2) 0.0271(9) Uani 1 1 d .
H11A H 0.5447 0.7955 0.4147 0.033 Uiso 1 1 calc R
H11B H 0.4440 0.6693 0.4405 0.033 Uiso 1 1 calc R
C12 C 0.3320(4) 0.8183(4) 0.39506(19) 0.0266(9) Uani 1 1 d .
H12A H 0.2828 0.7289 0.3786 0.032 Uiso 1 1 calc R
H12B H 0.3959 0.8592 0.3648 0.032 Uiso 1 1 calc R
C13 C 0.2427(4) 0.8854(4) 0.4012(2) 0.0294(10) Uani 1 1 d .
H13A H 0.1878 0.8640 0.3625 0.035 Uiso 1 1 calc R
H13B H 0.1868 0.8519 0.4355 0.035 Uiso 1 1 calc R
C14 C 0.3067(4) 1.0287(4) 0.4132(2) 0.0267(9) Uani 1 1 d .
H14A H 0.3723 1.0623 0.3827 0.032 Uiso 1 1 calc R
H14B H 0.2428 1.0647 0.4071 0.032 Uiso 1 1 calc R
C15 C 0.4287(4) 1.2075(4) 0.4901(2) 0.0254(9) Uani 1 1 d .
H15A H 0.3639 1.2434 0.4942 0.030 Uiso 1 1 calc R
H15B H 0.4828 1.2460 0.4559 0.030 Uiso 1 1 calc R
C16 C 0.2149(4) 0.9075(5) 0.0102(2) 0.0404(12) Uani 1 1 d .
H16A H 0.1992 0.8567 -0.0304 0.048 Uiso 1 1 calc R
H16B H 0.1417 0.9306 0.0170 0.048 Uiso 1 1 calc R
C17 C 0.2260(5) 0.8290(6) 0.0611(3) 0.0506(15) Uani 1 1 d .
H17A H 0.2542 0.8849 0.1003 0.061 Uiso 1 1 calc R
H17B H 0.1404 0.7632 0.0666 0.061 Uiso 1 1 calc R
C18 C 0.3143(5) 0.7653(5) 0.0507(3) 0.0452(13) Uani 1 1 d .
H18A H 0.3001 0.7022 0.0814 0.054 Uiso 1 1 calc R
H18B H 0.2949 0.7190 0.0088 0.054 Uiso 1 1 calc R
C19 C 0.5372(6) 0.7924(5) 0.0434(3) 0.0459(13) Uani 1 1 d .
H19A H 0.5106 0.7383 0.0036 0.055 Uiso 1 1 calc R
H19B H 0.5361 0.7381 0.0768 0.055 Uiso 1 1 calc R
C20 C 0.6688(6) 0.8933(6) 0.0400(3) 0.0463(13) Uani 1 1 d .
H20A H 0.6969 0.9454 0.0804 0.056 Uiso 1 1 calc R
H20B H 0.7292 0.8538 0.0305 0.056 Uiso 1 1 calc R
C21 C -0.2516(4) 0.6484(3) 0.67780(18) 0.0181(7) Uani 1 1 d .
C22 C -0.3311(4) 0.7093(4) 0.66920(19) 0.0227(8) Uani 1 1 d .
H22 H -0.3641 0.7121 0.6290 0.027 Uiso 1 1 calc R
C23 C -0.3613(4) 0.7668(4) 0.72153(19) 0.0232(8) Uani 1 1 d .
H23 H -0.4132 0.8125 0.7168 0.028 Uiso 1 1 calc R
C24 C -0.3181(4) 0.7589(4) 0.77935(18) 0.0190(8) Uani 1 1 d .
C25 C -0.2370(4) 0.6959(4) 0.78345(18) 0.0193(8) Uani 1 1 d .
H25 H -0.2040 0.6912 0.8233 0.023 Uiso 1 1 calc R
C26 C -0.2116(4) 0.5813(4) 0.62398(18) 0.0197(8) Uani 1 1 d .
C27 C -0.3545(4) 0.8140(4) 0.83717(19) 0.0246(9) Uani 1 1 d .
C28 C -0.1907(3) 0.2804(3) 0.75906(16) 0.0142(7) Uani 1 1 d .
C29 C -0.2696(3) 0.1597(4) 0.77312(18) 0.0175(7) Uani 1 1 d .
H29 H -0.2378 0.0961 0.7769 0.021 Uiso 1 1 calc R
C30 C -0.3969(3) 0.1346(3) 0.78146(17) 0.0168(7) Uani 1 1 d .
H30 H -0.4531 0.0535 0.7922 0.020 Uiso 1 1 calc R
C31 C -0.4417(3) 0.2280(4) 0.77405(18) 0.0177(7) Uani 1 1 d .
C32 C -0.3553(3) 0.3462(4) 0.75978(18) 0.0175(7) Uani 1 1 d .
H32 H -0.3852 0.4107 0.7546 0.021 Uiso 1 1 calc R
C33 C -0.0514(3) 0.3177(3) 0.74799(18) 0.0167(7) Uani 1 1 d .
C34 C -0.5814(4) 0.2010(4) 0.78114(19) 0.0188(8) Uani 1 1 d .
C35 C 0.1689(4) 0.7383(3) 0.76509(17) 0.0164(7) Uani 1 1 d .
C36 C 0.2937(4) 0.8263(4) 0.76263(18) 0.0231(8) Uani 1 1 d .
H36 H 0.3490 0.8550 0.7989 0.028 Uiso 1 1 calc R
C37 C 0.3353(4) 0.8710(4) 0.70630(19) 0.0230(8) Uani 1 1 d .
H37 H 0.4208 0.9293 0.7035 0.028 Uiso 1 1 calc R
C38 C 0.2538(3) 0.8317(3) 0.65404(17) 0.0152(7) Uani 1 1 d .
C39 C 0.1298(4) 0.7422(3) 0.66041(17) 0.0177(7) Uani 1 1 d .
H39 H 0.0719 0.7142 0.6250 0.021 Uiso 1 1 calc R
C40 C 0.1121(4) 0.6847(4) 0.82453(18) 0.0193(8) Uani 1 1 d .
C41 C 0.2918(4) 0.8875(4) 0.59260(18) 0.0182(7) Uani 1 1 d .
O14 O 0.0381(4) 0.2421(4) 0.49826(18) 0.0515(10) Uani 1 1 d .
O15 O 0.2426(5) 0.5985(4) 0.5232(2) 0.0688(15) Uani 1 1 d .
O16 O -0.0383(4) 0.5731(4) 0.41206(19) 0.0539(10) Uani 1 1 d .

loop_
_atom_site_aniso_label
_atom_site_aniso_U_11
_atom_site_aniso_U_22
_atom_site_aniso_U_33
_atom_site_aniso_U_23
_atom_site_aniso_U_13
_atom_site_aniso_U_12
Ni1 0.0104(2) 0.0165(3) 0.0308(3) 0.0048(2) 0.00260(19) 0.00671(19)
Ni2 0.0144(3) 0.0163(3) 0.0141(3) 0.0024(2) 0.0010(2) 0.0037(3)
Ni3 0.0200(4) 0.0305(4) 0.0150(3) -0.0016(3) -0.0003(3) 0.0082(3)
Co1 0.0111(2) 0.0156(3) 0.0203(3) 0.00434(19) 0.00199(19) 0.0057(2)
N1 0.0160(16) 0.0289(19) 0.0293(19) 0.0022(15) 0.0029(14) 0.0101(15)
N2 0.0144(16) 0.0181(17) 0.050(2) -0.0001(16) -0.0018(16) 0.0067(14)
N3 0.0220(17) 0.0280(19) 0.036(2) 0.0124(15) 0.0093(15) 0.0138(15)
N4 0.0158(16) 0.0183(16) 0.036(2) 0.0047(14) 0.0037(14) 0.0103(14)
N5 0.0193(16) 0.0206(16) 0.0164(16) 0.0027(13) 0.0015(13) 0.0040(13)
N6 0.0196(16) 0.0205(16) 0.0183(16) 0.0063(13) 0.0035(13) 0.0052(14)
N7 0.0256(19) 0.049(2) 0.0205(19) -0.0063(17) -0.0054(15) 0.0204(18)
N8 0.039(2) 0.034(2) 0.025(2) 0.0028(16) 0.0008(17) 0.0102(18)
N9 0.0131(14) 0.0157(15) 0.0187(16) 0.0015(12) 0.0003(12) 0.0031(12)
N10 0.0106(14) 0.0201(16) 0.0196(16) 0.0014(12) 0.0008(12) 0.0061(12)
N11 0.0140(14) 0.0163(15) 0.0181(16) 0.0010(12) 0.0028(12) 0.0042(12)
O1 0.0205(14) 0.0239(14) 0.0230(14) 0.0002(11) 0.0028(11) 0.0105(12)
O2 0.0376(18) 0.0446(19) 0.0187(15) 0.0032(13) -0.0005(13) 0.0236(16)
O3 0.100(3) 0.107(4) 0.0246(18) -0.012(2) -0.006(2) 0.091(3)
O4 0.0369(18) 0.0330(17) 0.0305(17) 0.0038(13) 0.0097(14) 0.0225(15)
O5 0.0139(13) 0.0236(14) 0.0399(17) 0.0127(12) 0.0049(12) 0.0114(12)
O6 0.0124(12) 0.0242(14) 0.0395(17) 0.0071(12) 0.0047(12) 0.0135(11)
O7 0.0123(13) 0.0261(15) 0.0439(18) 0.0154(13) 0.0075(12) 0.0122(12)
O8 0.0197(14) 0.0283(16) 0.052(2) 0.0200(14) 0.0177(14) 0.0124(13)
O9 0.0167(13) 0.0333(16) 0.0191(14) 0.0057(12) 0.0037(11) 0.0024(12)
O10 0.0228(15) 0.0403(18) 0.0190(15) 0.0055(13) -0.0040(12) -0.0001(14)
O11 0.0153(13) 0.0260(15) 0.0184(13) 0.0061(11) 0.0039(10) 0.0036(11)
O12 0.0203(15) 0.054(2) 0.0247(16) 0.0155(15) 0.0013(12) 0.0039(15)
O13 0.0219(16) 0.054(2) 0.0212(16) -0.0167(15) 0.0004(12) 0.0044(15)
C1 0.040(3) 0.042(3) 0.035(3) -0.001(2) -0.003(2) 0.028(2)
C2 0.028(2) 0.028(2) 0.050(3) -0.007(2) -0.010(2) 0.012(2)
C3 0.022(2) 0.021(2) 0.067(4) 0.014(2) 0.005(2) 0.0065(18)
C4 0.018(2) 0.022(2) 0.076(4) 0.023(2) 0.008(2) 0.0029(18)
C5 0.024(2) 0.040(3) 0.053(3) 0.027(2) 0.016(2) 0.012(2)
C6 0.047(3) 0.044(3) 0.031(2) 0.009(2) 0.011(2) 0.029(2)
C7 0.028(2) 0.032(2) 0.034(2) -0.0080(19) 0.0033(19) 0.012(2)
C8 0.0171(19) 0.0182(19) 0.043(3) 0.0037(18) 0.0016(18) 0.0051(16)
C9 0.018(2) 0.026(2) 0.049(3) 0.016(2) 0.0038(19) 0.0048(17)
C10 0.0167(19) 0.040(3) 0.033(2) 0.0093(19) 0.0077(17) 0.0104(18)
C11 0.031(2) 0.021(2) 0.030(2) -0.0015(17) 0.0071(18) 0.0108(18)
C12 0.029(2) 0.024(2) 0.0157(19) -0.0013(15) -0.0056(16) 0.0008(18)
C13 0.024(2) 0.035(2) 0.018(2) 0.0014(17) -0.0041(16) 0.0004(18)
C14 0.022(2) 0.033(2) 0.025(2) 0.0082(18) -0.0006(16) 0.0105(18)
C15 0.025(2) 0.024(2) 0.030(2) 0.0068(17) 0.0036(17) 0.0127(18)
C16 0.021(2) 0.060(3) 0.033(3) -0.010(2) -0.0052(19) 0.012(2)
C17 0.036(3) 0.052(3) 0.040(3) -0.004(2) 0.019(2) -0.007(3)
C18 0.048(3) 0.036(3) 0.038(3) 0.005(2) 0.006(2) 0.003(2)
C19 0.059(4) 0.047(3) 0.044(3) 0.008(2) -0.007(3) 0.035(3)
C20 0.051(3) 0.067(4) 0.034(3) 0.007(3) -0.003(2) 0.038(3)
C21 0.0183(18) 0.0149(17) 0.0200(19) 0.0036(14) 0.0042(15) 0.0052(15)
C22 0.025(2) 0.028(2) 0.0193(19) 0.0054(16) -0.0023(16) 0.0149(17)
C23 0.023(2) 0.025(2) 0.028(2) 0.0065(16) 0.0035(16) 0.0151(17)
C24 0.0173(18) 0.0162(18) 0.0217(19) 0.0012(14) -0.0013(15) 0.0051(15)
C25 0.0171(18) 0.0185(18) 0.0200(19) 0.0005(15) 0.0001(15) 0.0052(15)
C26 0.0188(18) 0.0209(19) 0.0210(19) 0.0040(15) 0.0025(15) 0.0092(16)
C27 0.033(2) 0.026(2) 0.022(2) -0.0017(16) 0.0005(17) 0.0195(18)
C28 0.0094(15) 0.0201(18) 0.0122(16) 0.0015(13) -0.0008(12) 0.0052(14)
C29 0.0151(17) 0.0192(18) 0.0224(19) 0.0037(15) -0.0016(14) 0.0111(15)
C30 0.0138(17) 0.0142(17) 0.0196(18) 0.0034(14) 0.0019(14) 0.0023(14)
C31 0.0112(16) 0.0184(18) 0.0224(19) 0.0020(15) 0.0018(14) 0.0047(14)
C32 0.0132(17) 0.0176(18) 0.025(2) 0.0075(15) 0.0040(14) 0.0090(14)
C33 0.0118(16) 0.0176(18) 0.0217(19) 0.0034(14) 0.0014(14) 0.0066(14)
C34 0.0137(17) 0.0183(18) 0.026(2) 0.0060(15) 0.0052(15) 0.0078(15)
C35 0.0181(17) 0.0170(17) 0.0190(18) 0.0042(14) 0.0017(14) 0.0118(15)
C36 0.0201(19) 0.026(2) 0.0170(19) 0.0033(15) -0.0027(15) 0.0025(16)
C37 0.0138(17) 0.025(2) 0.022(2) 0.0029(16) 0.0030(15) -0.0003(16)
C38 0.0152(17) 0.0159(17) 0.0153(17) 0.0037(13) 0.0049(14) 0.0066(14)
C39 0.0159(17) 0.0181(18) 0.0158(18) 0.0017(14) -0.0003(14) 0.0035(15)
C40 0.0189(18) 0.0173(18) 0.0211(19) 0.0026(15) 0.0039(15) 0.0063(15)
C41 0.0152(17) 0.0179(18) 0.0193(19) 0.0046(14) 0.0019(14) 0.0038(15)
O14 0.039(2) 0.060(3) 0.041(2) 0.0049(18) 0.0019(17) 0.0050(19)
O15 0.083(3) 0.032(2) 0.063(3) -0.0071(19) 0.042(3) -0.005(2)
O16 0.042(2) 0.066(3) 0.049(2) -0.001(2) 0.0108(18) 0.016(2)

loop_
_atom_type_symbol
_atom_type_description
_atom_type_scat_dispersion_real
_atom_type_scat_dispersion_imag
_atom_type_scat_source
C C 0.0033 0.0016 'International Tables Vol C Tables 4.2.6.8 and 6.1.1.4'
H H 0.0000 0.0000 'International Tables Vol C Tables 4.2.6.8 and 6.1.1.4'
N N 0.0061 0.0033 'International Tables Vol C Tables 4.2.6.8 and 6.1.1.4'
O O 0.0106 0.0060 'International Tables Vol C Tables 4.2.6.8 and 6.1.1.4'
Co Co 0.3494 0.9721 'International Tables Vol C Tables 4.2.6.8 and 6.1.1.4'
Ni Ni 0.3393 1.1124 'International Tables Vol C Tables 4.2.6.8 and 6.1.1.4'

loop_
_geom_angle_atom_site_label_1
_geom_angle_atom_site_label_2
_geom_angle_atom_site_label_3
_geom_angle
_geom_angle_site_symmetry_1
_geom_angle_site_symmetry_3
N3 Ni1 N1 178.23(14) . .
N3 Ni1 N2 95.37(16) . .
N1 Ni1 N2 85.14(15) . .
N3 Ni1 N4 85.34(15) . .
N1 Ni1 N4 94.16(14) . .
N2 Ni1 N4 179.23(15) . .
N3 Ni1 O7 88.94(13) . 1_655
N1 Ni1 O7 92.77(13) . 1_655
N2 Ni1 O7 88.07(13) . 1_655
N4 Ni1 O7 91.66(12) . 1_655
N3 Ni1 O6 90.48(13) . .
N1 Ni1 O6 87.80(12) . .
N2 Ni1 O6 93.86(12) . .
N4 Ni1 O6 86.41(12) . .
O7 Ni1 O6 178.02(12) 1_655 .
N5 Ni2 N5 179.999(1) 2_676 .
N5 Ni2 N6 94.81(13) 2_676 2_676
N5 Ni2 N6 85.19(13) . 2_676
N5 Ni2 N6 85.19(13) 2_676 .
N5 Ni2 N6 94.81(13) . .
N6 Ni2 N6 180.000(1) 2_676 .
N5 Ni2 O11 89.86(12) 2_676 2_676
N5 Ni2 O11 90.14(12) . 2_676
N6 Ni2 O11 91.93(12) 2_676 2_676
N6 Ni2 O11 88.07(12) . 2_676
N5 Ni2 O11 90.14(12) 2_676 .
N5 Ni2 O11 89.86(12) . .
N6 Ni2 O11 88.07(12) 2_676 .
N6 Ni2 O11 91.93(12) . .
O11 Ni2 O11 180.000(1) 2_676 .
N8 Ni3 N8 179.999(1) 2_675 .
N8 Ni3 N7 94.01(17) 2_675 2_675
N8 Ni3 N7 85.99(17) . 2_675
N8 Ni3 N7 85.99(17) 2_675 .
N8 Ni3 N7 94.01(17) . .
N7 Ni3 N7 180.0 2_675 .
N8 Ni3 O13 89.02(15) 2_675 2_675
N8 Ni3 O13 90.98(15) . 2_675
N7 Ni3 O13 87.84(14) 2_675 2_675
N7 Ni3 O13 92.16(14) . 2_675
N8 Ni3 O13 90.98(15) 2_675 .
N8 Ni3 O13 89.02(15) . .
N7 Ni3 O13 92.16(14) 2_675 .
N7 Ni3 O13 87.84(14) . .
O13 Ni3 O13 180.0 2_675 .
O1 Co1 O5 101.50(12) . .
O1 Co1 O9 164.89(12) . .
O5 Co1 O9 88.01(12) . .
O1 Co1 N9 78.56(12) . .
O5 Co1 N9 171.45(12) . .
O9 Co1 N9 93.79(12) . .
O1 Co1 N11 90.21(12) . .
O5 Co1 N11 88.70(12) . .
O9 Co1 N11 78.18(12) . .
N9 Co1 N11 99.84(12) . .
O1 Co1 N10 94.12(12) . .
O5 Co1 N10 78.86(11) . .
O9 Co1 N10 99.27(12) . .
N9 Co1 N10 92.60(12) . .
N11 Co1 N10 167.41(12) . .
C1 N1 C10 114.0(4) . .
C1 N1 Ni1 106.4(3) . .
C10 N1 Ni1 116.0(3) . .
C1 N1 H1 107(4) . .
C10 N1 H1 104(4) . .
Ni1 N1 H1 109(4) . .
C2 N2 C3 115.7(4) . .
C2 N2 Ni1 105.5(3) . .
C3 N2 Ni1 115.7(3) . .
C2 N2 H2 105(3) . .
C3 N2 H2 97(3) . .
Ni1 N2 H2 117(3) . .
C6 N3 C5 112.8(4) . .
C6 N3 Ni1 106.5(3) . .
C5 N3 Ni1 115.2(3) . .
C6 N3 H3 109(2) . .
C5 N3 H3 108(2) . .
Ni1 N3 H3 106(2) . .
C8 N4 C7 113.6(3) . .
C8 N4 Ni1 116.2(3) . .
C7 N4 Ni1 104.6(2) . .
C8 N4 H4 110(3) . .
C7 N4 H4 101(3) . .
Ni1 N4 H4 111(3) . .
C11 N5 C12 113.1(3) . .
C11 N5 Ni2 105.7(2) . .
C12 N5 Ni2 114.9(2) . .
C11 N5 H5 112(3) . .
C12 N5 H5 103(3) . .
Ni2 N5 H5 108(3) . .
C15 N6 C14 114.2(3) . .
C15 N6 Ni2 106.0(2) . .
C14 N6 Ni2 115.6(3) . .
C15 N6 H6 107(3) . .
C14 N6 H6 104(3) . .
Ni2 N6 H6 109(3) . .
C20 N7 C16 113.8(4) 2_675 .
C20 N7 Ni3 105.6(3) 2_675 .
C16 N7 Ni3 115.9(3) . .
C20 N7 H7 110(3) 2_675 .
C16 N7 H7 107(3) . .
Ni3 N7 H7 104(3) . .
C18 N8 C19 113.0(4) . .
C18 N8 Ni3 116.4(3) . .
C19 N8 Ni3 105.0(3) . .
C18 N8 H8 96(3) . .
C19 N8 H8 123(3) . .
Ni3 N8 H8 103.9(16) . .
C25 N9 C21 118.0(3) . .
C25 N9 Co1 128.1(3) . .
C21 N9 Co1 114.0(2) . .
C32 N10 C28 118.3(3) . .
C32 N10 Co1 129.7(3) . .
C28 N10 Co1 112.1(2) . .
C39 N11 C35 119.2(3) . .
C39 N11 Co1 128.9(3) . .
C35 N11 Co1 111.8(2) . .
C26 O1 Co1 117.1(2) . .
C33 O5 Co1 115.9(2) . .
C33 O6 Ni1 128.3(2) . .
C34 O7 Ni1 125.4(2) . 1_455
C40 O9 Co1 114.9(2) . .
C41 O11 Ni2 127.2(2) . .
Ni3 O13 H13 132(2) . .
Ni3 O13 H13' 116.1(18) . .
H13 O13 H13' 107(3) . .
N1 C1 C2 108.8(4) . .
N1 C1 H1A 109.9 . .
C2 C1 H1A 109.9 . .
N1 C1 H1B 109.9 . .
C2 C1 H1B 109.9 . .
H1A C1 H1B 108.3 . .
N2 C2 C1 110.2(4) . .
N2 C2 H2A 109.6 . .
C1 C2 H2A 109.6 . .
N2 C2 H2B 109.6 . .
C1 C2 H2B 109.6 . .
H2A C2 H2B 108.1 . .
N2 C3 C4 111.8(4) . .
N2 C3 H3A 109.2 . .
C4 C3 H3A 109.2 . .
N2 C3 H3B 109.2 . .
C4 C3 H3B 109.2 . .
H3A C3 H3B 107.9 . .
C5 C4 C3 114.9(4) . .
C5 C4 H4A 108.5 . .
C3 C4 H4A 108.5 . .
C5 C4 H4B 108.5 . .
C3 C4 H4B 108.5 . .
H4A C4 H4B 107.5 . .
N3 C5 C4 111.6(4) . .
N3 C5 H5A 109.3 . .
C4 C5 H5A 109.3 . .
N3 C5 H5B 109.3 . .
C4 C5 H5B 109.3 . .
H5A C5 H5B 108.0 . .
N3 C6 C7 108.1(4) . .
N3 C6 H6A 110.1 . .
C7 C6 H6A 110.1 . .
N3 C6 H6B 110.1 . .
C7 C6 H6B 110.1 . .
H6A C6 H6B 108.4 . .
N4 C7 C6 110.0(4) . .
N4 C7 H7A 109.7 . .
C6 C7 H7A 109.7 . .
N4 C7 H7B 109.7 . .
C6 C7 H7B 109.7 . .
H7A C7 H7B 108.2 . .
N4 C8 C9 112.3(3) . .
N4 C8 H8A 109.1 . .
C9 C8 H8A 109.1 . .
N4 C8 H8B 109.1 . .
C9 C8 H8B 109.1 . .
H8A C8 H8B 107.9 . .
C10 C9 C8 116.1(4) . .
C10 C9 H9A 108.3 . .
C8 C9 H9A 108.3 . .
C10 C9 H9B 108.3 . .
C8 C9 H9B 108.3 . .
H9A C9 H9B 107.4 . .
N1 C10 C9 112.9(3) . .
N1 C10 H10A 109.0 . .
C9 C10 H10A 109.0 . .
N1 C10 H10B 109.0 . .
C9 C10 H10B 109.0 . .
H10A C10 H10B 107.8 . .
N5 C11 C15 109.0(3) . 2_676
N5 C11 H11A 109.9 . .
C15 C11 H11A 109.9 2_676 .
N5 C11 H11B 109.9 . .
C15 C11 H11B 109.9 2_676 .
H11A C11 H11B 108.3 . .
N5 C12 C13 112.7(3) . .
N5 C12 H12A 109.0 . .
C13 C12 H12A 109.0 . .
N5 C12 H12B 109.0 . .
C13 C12 H12B 109.0 . .
H12A C12 H12B 107.8 . .
C14 C13 C12 115.4(4) . .
C14 C13 H13A 108.4 . .
C12 C13 H13A 108.4 . .
C14 C13 H13B 108.4 . .
C12 C13 H13B 108.4 . .
H13A C13 H13B 107.5 . .
N6 C14 C13 112.3(3) . .
N6 C14 H14A 109.1 . .
C13 C14 H14A 109.1 . .
N6 C14 H14B 109.1 . .
C13 C14 H14B 109.1 . .
H14A C14 H14B 107.9 . .
N6 C15 C11 109.1(3) . 2_676
N6 C15 H15A 109.9 . .
C11 C15 H15A 109.9 2_676 .
N6 C15 H15B 109.9 . .
C11 C15 H15B 109.9 2_676 .
H15A C15 H15B 108.3 . .
N7 C16 C17 110.7(4) . .
N7 C16 H16A 109.5 . .
C17 C16 H16A 109.5 . .
N7 C16 H16B 109.5 . .
C17 C16 H16B 109.5 . .
H16A C16 H16B 108.1 . .
C18 C17 C16 115.9(4) . .
C18 C17 H17A 108.3 . .
C16 C17 H17A 108.3 . .
C18 C17 H17B 108.3 . .
C16 C17 H17B 108.3 . .
H17A C17 H17B 107.4 . .
N8 C18 C17 112.7(4) . .
N8 C18 H18A 109.0 . .
C17 C18 H18A 109.0 . .
N8 C18 H18B 109.0 . .
C17 C18 H18B 109.0 . .
H18A C18 H18B 107.8 . .
N8 C19 C20 108.7(4) . .
N8 C19 H19A 110.0 . .
C20 C19 H19A 110.0 . .
N8 C19 H19B 110.0 . .
C20 C19 H19B 110.0 . .
H19A C19 H19B 108.3 . .
N7 C20 C19 108.2(4) 2_675 .
N7 C20 H20A 110.1 2_675 .
C19 C20 H20A 110.1 . .
N7 C20 H20B 110.1 2_675 .
C19 C20 H20B 110.1 . .
H20A C20 H20B 108.4 . .
N9 C21 C22 122.8(4) . .
N9 C21 C26 114.7(3) . .
C22 C21 C26 122.5(4) . .
C21 C22 C23 117.5(4) . .
C21 C22 H22 121.2 . .
C23 C22 H22 121.2 . .
C24 C23 C22 121.3(4) . .
C24 C23 H23 119.3 . .
C22 C23 H23 119.3 . .
C23 C24 C25 117.0(4) . .
C23 C24 C27 122.7(3) . .
C25 C24 C27 120.3(3) . .
N9 C25 C24 123.3(4) . .
N9 C25 H25 118.4 . .
C24 C25 H25 118.4 . .
O2 C26 O1 126.7(4) . .
O2 C26 C21 117.9(3) . .
O1 C26 C21 115.4(3) . .
O3 C27 O4 124.6(4) . .
O3 C27 C24 118.7(4) . .
O4 C27 C24 116.7(4) . .
N10 C28 C29 122.9(3) . .
N10 C28 C33 114.7(3) . .
C29 C28 C33 122.4(3) . .
C28 C29 C30 117.9(3) . .
C28 C29 H29 121.1 . .
C30 C29 H29 121.1 . .
C31 C30 C29 119.9(3) . .
C31 C30 H30 120.0 . .
C29 C30 H30 120.0 . .
C30 C31 C32 118.0(3) . .
C30 C31 C34 120.6(3) . .
C32 C31 C34 121.4(3) . .
N10 C32 C31 123.0(3) . .
N10 C32 H32 118.5 . .
C31 C32 H32 118.5 . .
O5 C33 O6 125.0(3) . .
O5 C33 C28 118.3(3) . .
O6 C33 C28 116.6(3) . .
O8 C34 O7 127.2(4) . .
O8 C34 C31 116.1(3) . .
O7 C34 C31 116.7(3) . .
N11 C35 C36 121.7(3) . .
N11 C35 C40 115.1(3) . .
C36 C35 C40 123.2(3) . .
C37 C36 C35 118.5(4) . .
C37 C36 H36 120.7 . .
C35 C36 H36 120.7 . .
C38 C37 C36 120.6(4) . .
C38 C37 H37 119.7 . .
C36 C37 H37 119.7 . .
C37 C38 C39 117.3(3) . .
C37 C38 C41 122.3(3) . .
C39 C38 C41 120.3(3) . .
N11 C39 C38 122.6(3) . .
N11 C39 H39 118.7 . .
C38 C39 H39 118.7 . .
O10 C40 O9 125.0(4) . .
O10 C40 C35 118.7(3) . .
O9 C40 C35 116.3(3) . .
O12 C41 O11 126.7(4) . .
O12 C41 C38 117.2(3) . .
O11 C41 C38 116.0(3) . .

loop_
_geom_bond_atom_site_label_1
_geom_bond_atom_site_label_2
_geom_bond_distance
_geom_bond_site_symmetry_2
Ni1 N3 2.062(4) .
Ni1 N1 2.072(4) .
Ni1 N2 2.073(4) .
Ni1 N4 2.083(3) .
Ni1 O7 2.127(3) 1_655
Ni1 O6 2.138(3) .
Ni2 N5 2.069(3) 2_676
Ni2 N5 2.069(3) .
Ni2 N6 2.072(3) 2_676
Ni2 N6 2.072(3) .
Ni2 O11 2.155(3) 2_676
Ni2 O11 2.155(3) .
Ni3 N8 2.047(4) 2_675
Ni3 N8 2.047(4) .
Ni3 N7 2.055(4) 2_675
Ni3 N7 2.055(4) .
Ni3 O13 2.133(3) 2_675
Ni3 O13 2.133(3) .
Co1 O1 2.072(3) .
Co1 O5 2.074(3) .
Co1 O9 2.075(3) .
Co1 N9 2.094(3) .
Co1 N11 2.120(3) .
Co1 N10 2.125(3) .
N1 C1 1.470(6) .
N1 C10 1.474(5) .
N1 H1 0.87(2) .
N2 C2 1.468(6) .
N2 C3 1.474(6) .
N2 H2 0.87(5) .
N3 C6 1.475(6) .
N3 C5 1.487(6) .
N3 H3 1.04(5) .
N4 C8 1.473(5) .
N4 C7 1.492(6) .
N4 H4 0.89(5) .
N5 C11 1.454(5) .
N5 C12 1.497(5) .
N5 H5 0.938(19) .
N6 C15 1.463(5) .
N6 C14 1.469(5) .
N6 H6 0.92(5) .
N7 C20 1.478(7) 2_675
N7 C16 1.504(6) .
N7 H7 0.85(5) .
N8 C18 1.469(7) .
N8 C19 1.484(7) .
N8 H8 0.939(19) .
N9 C25 1.336(5) .
N9 C21 1.345(5) .
N10 C32 1.335(5) .
N10 C28 1.350(5) .
N11 C39 1.337(5) .
N11 C35 1.340(5) .
O1 C26 1.270(5) .
O2 C26 1.236(5) .
O3 C27 1.236(5) .
O4 C27 1.250(5) .
O5 C33 1.239(5) .
O6 C33 1.263(4) .
O7 C34 1.260(5) .
O7 Ni1 2.127(3) 1_455
O8 C34 1.249(5) .
O9 C40 1.256(5) .
O10 C40 1.252(5) .
O11 C41 1.265(4) .
O12 C41 1.235(5) .
O13 H13 0.98(4) .
O13 H13' 0.825(17) .
C1 C2 1.505(7) .
C1 H1A 0.9900 .
C1 H1B 0.9900 .
C2 H2A 0.9900 .
C2 H2B 0.9900 .
C3 C4 1.539(8) .
C3 H3A 0.9900 .
C3 H3B 0.9900 .
C4 C5 1.529(7) .
C4 H4A 0.9900 .
C4 H4B 0.9900 .
C5 H5A 0.9900 .
C5 H5B 0.9900 .
C6 C7 1.497(7) .
C6 H6A 0.9900 .
C6 H6B 0.9900 .
C7 H7A 0.9900 .
C7 H7B 0.9900 .
C8 C9 1.524(7) .
C8 H8A 0.9900 .
C8 H8B 0.9900 .
C9 C10 1.516(7) .
C9 H9A 0.9900 .
C9 H9B 0.9900 .
C10 H10A 0.9900 .
C10 H10B 0.9900 .
C11 C15 1.524(6) 2_676
C11 H11A 0.9900 .
C11 H11B 0.9900 .
C12 C13 1.517(7) .
C12 H12A 0.9900 .
C12 H12B 0.9900 .
C13 C14 1.516(6) .
C13 H13A 0.9900 .
C13 H13B 0.9900 .
C14 H14A 0.9900 .
C14 H14B 0.9900 .
C15 C11 1.524(6) 2_676
C15 H15A 0.9900 .
C15 H15B 0.9900 .
C16 C17 1.513(8) .
C16 H16A 0.9900 .
C16 H16B 0.9900 .
C17 C18 1.485(8) .
C17 H17A 0.9900 .
C17 H17B 0.9900 .
C18 H18A 0.9900 .
C18 H18B 0.9900 .
C19 C20 1.502(8) .
C19 H19A 0.9900 .
C19 H19B 0.9900 .
C20 N7 1.478(7) 2_675
C20 H20A 0.9900 .
C20 H20B 0.9900 .
C21 C22 1.377(5) .
C21 C26 1.529(5) .
C22 C23 1.390(6) .
C22 H22 0.9500 .
C23 C24 1.359(6) .
C23 H23 0.9500 .
C24 C25 1.399(5) .
C24 C27 1.504(5) .
C25 H25 0.9500 .
C28 C29 1.386(5) .
C28 C33 1.512(5) .
C29 C30 1.392(5) .
C29 H29 0.9500 .
C30 C31 1.387(5) .
C30 H30 0.9500 .
C31 C32 1.391(5) .
C31 C34 1.522(5) .
C32 H32 0.9500 .
C35 C36 1.391(5) .
C35 C40 1.516(5) .
C36 C37 1.380(5) .
C36 H36 0.9500 .
C37 C38 1.378(5) .
C37 H37 0.9500 .
C38 C39 1.403(5) .
C38 C41 1.518(5) .
C39 H39 0.9500 .

loop_
_geom_hbond_atom_site_label_D
_geom_hbond_atom_site_label_H
_geom_hbond_atom_site_label_A
_geom_hbond_distance_DH
_geom_hbond_distance_HA
_geom_hbond_distance_DA
_geom_hbond_angle_DHA
_geom_hbond_site_symmetry_A
N5 H5 O15 0.938(19) 2.19(3) 2.994(5) 143(4) .
N6 H6 O12 0.92(5) 2.16(5) 2.930(4) 140(4) .
N7 H7 O3 0.85(5) 2.19(5) 2.977(5) 154(4) 2_576
O13 H13' O4 0.825(17) 1.845(18) 2.669(4) 176(5) 2_576
O13 H13 O10 0.98(4) 1.81(4) 2.742(4) 158(4) 2_676

loop_
_platon_squeeze_void_nr
_platon_squeeze_void_average_x
_platon_squeeze_void_average_y
_platon_squeeze_void_average_z
_platon_squeeze_void_volume
_platon_squeeze_void_count_electrons
1 -0.008 -0.045 0.000 302.1 44.5
2 0.000 0.000 0.500 24.1 1.1
3 0.500 0.500 0.500 32.9 1.6
